data_1564214
loop_
_publ_author_name
'Balapoor, Leila'
'Bikas, Rahman'
'Dargahi, Maryam'

_publ_section_title
;
 Catalytic oxidation of benzyl-alcohol with H2O2 in the presence of a
 dioxidomolybdenum(VI) complex
;
_journal_name_full 'Inorganica Chimica Acta'
_journal_page_first 119734
_journal_paper_doi 10.1016/j.ica.2020.119734
_journal_volume 510
_journal_year 2020
_chemical_formula_sum 'C16 H16 Mo N2 O6'
_chemical_formula_weight 428.25
_space_group_IT_number 33
_space_group_name_Hall 'P 2c -2n'
_space_group_name_H-M_alt 'P n a 21'
_symmetry_cell_setting orthorhombic
_symmetry_space_group_name_H-M 'P n a 21'
_atom_sites_solution_hydrogens geom
_atom_sites_solution_primary direct
_atom_sites_solution_secondary difmap
_cell_angle_alpha 90.00
_cell_angle_beta 90.00
_cell_angle_gamma 90.00
_cell_formula_units_Z 8
_cell_length_a 23.8478(16)
_cell_length_b 9.7286(8)
_cell_length_c 15.1467(11)
_cell_measurement_reflns_used 5372
_cell_measurement_temperature 293(2)
_cell_measurement_theta_max 65.977
_cell_measurement_theta_min 4.720
_cell_volume 3514.1(5)
_computing_cell_refinement 'Bruker SAINT'
_computing_data_collection 'Bruker APEX2'
_computing_data_reduction 'Bruker SAINT'
_computing_structure_refinement 'SHELXL-97 (Sheldrick, 2008)'
_computing_structure_solution 'SHELXS-97 (Sheldrick, 2008)'
_diffrn_ambient_temperature 293(2)
_diffrn_measured_fraction_theta_full 0.992
_diffrn_measured_fraction_theta_max 0.992
_diffrn_measurement_device_type 'Bruker X8 Proteum'
_diffrn_measurement_method '\f and \w scans'
_diffrn_radiation_monochromator 'graded multilayer optics'
_diffrn_radiation_source 'fine-focus rotating anode'
_diffrn_radiation_type CuK\a
_diffrn_radiation_wavelength 1.54178
_diffrn_reflns_av_R_equivalents 0.0596
_diffrn_reflns_av_sigmaI/netI 0.0469
_diffrn_reflns_limit_h_max 27
_diffrn_reflns_limit_h_min -27
_diffrn_reflns_limit_k_max 11
_diffrn_reflns_limit_k_min -11
_diffrn_reflns_limit_l_max 17
_diffrn_reflns_limit_l_min -17
_diffrn_reflns_number 6300
_diffrn_reflns_theta_full 66.47
_diffrn_reflns_theta_max 66.47
_diffrn_reflns_theta_min 4.72
_exptl_absorpt_coefficient_mu 6.424
_exptl_absorpt_correction_T_max 0.6275
_exptl_absorpt_correction_T_min 0.5128
_exptl_absorpt_correction_type multi-scan
_exptl_absorpt_process_details 'Bruker SADABS, 2010'
_exptl_crystal_colour red
_exptl_crystal_density_diffrn 1.619
_exptl_crystal_density_method 'not measured'
_exptl_crystal_description block
_exptl_crystal_F_000 1728
_exptl_crystal_size_max 0.12
_exptl_crystal_size_mid 0.08
_exptl_crystal_size_min 0.08
_refine_diff_density_max 1.311
_refine_diff_density_min -1.717
_refine_diff_density_rms 0.175
_refine_ls_abs_structure_details 'Flack H D (1983), Acta Cryst. A39, 876-881, 3598 Friedel pairs''
_refine_ls_abs_structure_Flack 0.48(3)
_refine_ls_extinction_coef 0.00087(17)
_refine_ls_extinction_expression Fc^*^=kFc[1+0.001xFc^2^\l^3^/sin(2\q)]^-1/4^
_refine_ls_extinction_method SHELXL
_refine_ls_goodness_of_fit_ref 1.073
_refine_ls_hydrogen_treatment constr
_refine_ls_matrix_type full
_refine_ls_number_parameters 457
_refine_ls_number_reflns 6054
_refine_ls_number_restraints 1
_refine_ls_restrained_S_all 1.073
_refine_ls_R_factor_all 0.0950
_refine_ls_R_factor_gt 0.0821
_refine_ls_shift/su_max 0.008
_refine_ls_shift/su_mean 0.000
_refine_ls_structure_factor_coef Fsqd
_refine_ls_weighting_details 'calc w=1/[\s^2^(Fo^2^)+(0.2000P)^2^+0.0000P] where P=(Fo^2^+2Fc^2^)/3'
_refine_ls_weighting_scheme calc
_refine_ls_wR_factor_gt 0.2329
_refine_ls_wR_factor_ref 0.2519
_reflns_number_gt 4909
_reflns_number_total 6054
_reflns_threshold_expression >2sigma(I)
_cod_data_source_file ICA-2020-510-119734.cif
_cod_data_source_block d4a
_cod_depositor_comments
;
The following automatic conversions were performed:

data item '_exptl_absorpt_correction_type' value 'MULTI-SCAN' was
changed to 'multi-scan' in accordance with the built-in table derived
from the CIF Core dictionary named 'cif_core.dic' version 2.4.5 last
updated on 2014-11-21.

data item '_symmetry_cell_setting' value 'Orthorhombic' was changed
to 'orthorhombic' in accordance with the built-in table derived from
the CIF Core dictionary named 'cif_core.dic' version 2.4.5 last
updated on 2014-11-21.

Automatic conversion script
Id: cif_fix_values 8369 2020-08-20 11:38:08Z andrius 
;
_cod_original_sg_symbol_H-M Pna2(1)
_cod_database_code 1564214

loop_
_symmetry_equiv_pos_as_xyz
'x, y, z'
'-x, -y, z+1/2'
'-x+1/2, y+1/2, z+1/2'
'x+1/2, -y+1/2, z'

loop_
_atom_site_label
_atom_site_type_symbol
_atom_site_fract_x
_atom_site_fract_y
_atom_site_fract_z
_atom_site_U_iso_or_equiv
_atom_site_adp_type
_atom_site_occupancy
_atom_site_symmetry_multiplicity
_atom_site_calc_flag
_atom_site_refinement_flags
_atom_site_disorder_assembly
_atom_site_disorder_group
C2 C 0.4526(4) -0.4313(12) 0.4330(8) 0.061(3) Uani 1 1 d . . .
C3 C 0.4970(4) -0.3319(11) 0.4307(9) 0.065(3) Uani 1 1 d . . .
C4 C 0.5233(4) -0.2591(13) 0.4962(11) 0.081(4) Uani 1 1 d . . .
H4 H 0.5168 -0.2666 0.5565 0.097 Uiso 1 1 calc R . .
C5 C 0.5617(5) -0.1720(14) 0.4554(15) 0.096(5) Uani 1 1 d . . .
H5 H 0.5861 -0.1114 0.4833 0.115 Uiso 1 1 calc R . .
C6 C 0.5568(6) -0.1913(16) 0.3709(15) 0.097(5) Uani 1 1 d . . .
H6 H 0.5768 -0.1433 0.3282 0.116 Uiso 1 1 calc R . .
C10 C 0.3647(4) -0.6445(11) 0.3199(8) 0.050(2) Uani 1 1 d . . .
C11 C 0.3852(5) -0.6311(15) 0.2277(12) 0.074(4) Uani 1 1 d . . .
H11A H 0.3692 -0.5504 0.2013 0.111 Uiso 1 1 calc R . .
H11B H 0.3743 -0.7107 0.1944 0.111 Uiso 1 1 calc R . .
H11C H 0.4253 -0.6234 0.2278 0.111 Uiso 1 1 calc R . .
C12 C 0.3204(4) -0.7376(12) 0.3369(8) 0.060(3) Uani 1 1 d . . .
H12 H 0.3073 -0.7863 0.2882 0.072 Uiso 1 1 calc R . .
C13 C 0.2946(3) -0.7653(10) 0.4137(7) 0.049(2) Uani 1 1 d . . .
C15 C 0.2486(4) -0.8615(11) 0.4238(7) 0.054(3) Uani 1 1 d . . .
C16 C 0.2374(4) -0.9663(11) 0.3613(10) 0.067(3) Uani 1 1 d . . .
H16 H 0.2594 -0.9719 0.3106 0.081 Uiso 1 1 calc R . .
C17 C 0.1956(4) -1.0586(14) 0.3735(12) 0.080(4) Uani 1 1 d . . .
H17 H 0.1882 -1.1248 0.3308 0.096 Uiso 1 1 calc R . .
C18 C 0.1639(5) -1.0536(13) 0.4499(12) 0.084(4) Uani 1 1 d . . .
H18 H 0.1360 -1.1189 0.4589 0.100 Uiso 1 1 calc R . .
C19 C 0.1731(4) -0.9534(12) 0.5133(11) 0.079(3) Uani 1 1 d . . .
H19 H 0.1511 -0.9490 0.5640 0.095 Uiso 1 1 calc R . .
C20 C 0.2160(4) -0.8596(12) 0.4987(8) 0.064(3) Uani 1 1 d . . .
H20 H 0.2231 -0.7930 0.5413 0.077 Uiso 1 1 calc R . .
C24 C 0.2720(6) -0.3906(16) 0.5619(13) 0.103(5) Uani 1 1 d . . .
H24A H 0.2804 -0.3233 0.6063 0.155 Uiso 1 1 calc R . .
H24B H 0.2603 -0.4745 0.5896 0.155 Uiso 1 1 calc R . .
H24C H 0.2424 -0.3569 0.5247 0.155 Uiso 1 1 calc R . .
C32 C 0.2984(4) -0.2990(11) 0.2773(8) 0.058(3) Uani 1 1 d . . .
C33 C 0.2527(4) -0.3934(11) 0.2789(10) 0.069(3) Uani 1 1 d . . .
C34 C 0.2208(6) -0.4503(18) 0.2186(12) 0.106(5) Uani 1 1 d . . .
H34 H 0.2243 -0.4358 0.1582 0.128 Uiso 1 1 calc R . .
C35 C 0.1808(7) -0.535(2) 0.2574(15) 0.122(7) Uani 1 1 d . . .
H35 H 0.1531 -0.5863 0.2291 0.146 Uiso 1 1 calc R . .
C36 C 0.1906(5) -0.5283(14) 0.3421(15) 0.096(6) Uani 1 1 d . . .
H36 H 0.1704 -0.5761 0.3848 0.115 Uiso 1 1 calc R . .
C40 C 0.3857(4) -0.0902(12) 0.3955(8) 0.052(2) Uani 1 1 d . . .
C41 C 0.3652(5) -0.1046(12) 0.4891(13) 0.070(4) Uani 1 1 d . . .
H41A H 0.3685 -0.0178 0.5188 0.105 Uiso 1 1 calc R . .
H41B H 0.3873 -0.1722 0.5193 0.105 Uiso 1 1 calc R . .
H41C H 0.3266 -0.1329 0.4887 0.105 Uiso 1 1 calc R . .
C42 C 0.4298(4) 0.0079(11) 0.3793(9) 0.058(3) Uani 1 1 d . . .
H42 H 0.4408 0.0603 0.4276 0.069 Uiso 1 1 calc R . .
C43 C 0.4568(4) 0.0331(11) 0.3043(8) 0.055(2) Uani 1 1 d . . .
C45 C 0.5030(4) 0.1339(11) 0.2953(8) 0.055(2) Uani 1 1 d . . .
C46 C 0.5238(5) 0.2017(15) 0.3703(10) 0.083(4) Uani 1 1 d . . .
H46 H 0.5113 0.1793 0.4267 0.099 Uiso 1 1 calc R . .
C47 C 0.5636(6) 0.3038(16) 0.3568(10) 0.088(5) Uani 1 1 d . . .
H47 H 0.5778 0.3496 0.4059 0.106 Uiso 1 1 calc R . .
C48 C 0.5828(5) 0.3398(13) 0.2773(10) 0.076(3) Uani 1 1 d . . .
H48 H 0.6091 0.4097 0.2711 0.091 Uiso 1 1 calc R . .
C49 C 0.5626(4) 0.2710(13) 0.2051(10) 0.076(3) Uani 1 1 d . . .
H49 H 0.5763 0.2934 0.1495 0.091 Uiso 1 1 calc R . .
C50 C 0.5232(4) 0.1713(12) 0.2122(8) 0.063(3) Uani 1 1 d . . .
H50 H 0.5097 0.1278 0.1619 0.076 Uiso 1 1 calc R . .
C54 C 0.4777(5) -0.3488(15) 0.1524(10) 0.091(4) Uani 1 1 d . . .
H54A H 0.4881 -0.2685 0.1193 0.137 Uiso 1 1 calc R . .
H54B H 0.4688 -0.4222 0.1124 0.137 Uiso 1 1 calc R . .
H54C H 0.5085 -0.3759 0.1895 0.137 Uiso 1 1 calc R . .
Mo1 Mo 0.37693(3) -0.61209(9) 0.52977(5) 0.0563(4) Uani 1 1 d . . .
Mo2 Mo 0.37636(3) -0.11742(8) 0.18536(5) 0.0528(4) Uani 1 1 d . . .
N8 N 0.4294(3) -0.4780(9) 0.3624(7) 0.054(2) Uani 1 1 d . . .
N9 N 0.3873(3) -0.5742(10) 0.3839(7) 0.054(2) Uani 1 1 d . . .
N38 N 0.3221(3) -0.2576(9) 0.3510(7) 0.053(2) Uani 1 1 d . . .
N39 N 0.3652(3) -0.1618(9) 0.3305(6) 0.0517(19) Uani 1 1 d . . .
O1 O 0.4367(3) -0.4658(8) 0.5143(6) 0.0645(19) Uani 1 1 d . . .
O7 O 0.5177(4) -0.2930(11) 0.3527(8) 0.096(3) Uani 1 1 d . . .
O14 O 0.3083(3) -0.7006(9) 0.4900(5) 0.070(2) Uani 1 1 d . . .
O21 O 0.3630(4) -0.5768(11) 0.6360(6) 0.077(2) Uani 1 1 d . . .
O22 O 0.4185(3) -0.7507(9) 0.5308(6) 0.073(2) Uani 1 1 d . . .
O23 O 0.3209(3) -0.4159(9) 0.5097(7) 0.072(2) Uani 1 1 d . . .
H23 H 0.3211 -0.3600 0.4665 0.108 Uiso 1 1 d R . .
O31 O 0.3150(3) -0.2571(9) 0.1983(5) 0.069(2) Uani 1 1 d . . .
O37 O 0.2357(3) -0.4392(9) 0.3608(7) 0.074(2) Uani 1 1 d . . .
O44 O 0.4460(3) -0.0349(8) 0.2270(5) 0.0665(19) Uani 1 1 d . . .
O51 O 0.3911(4) -0.1475(9) 0.0787(6) 0.072(2) Uani 1 1 d . . .
O52 O 0.3363(3) 0.0255(9) 0.1849(7) 0.078(2) Uani 1 1 d . . .
O53 O 0.4300(3) -0.3187(8) 0.2058(6) 0.066(2) Uani 1 1 d . . .
H53 H 0.4328 -0.3602 0.2526 0.100 Uiso 1 1 d R . .

loop_
_atom_site_aniso_label
_atom_site_aniso_U_11
_atom_site_aniso_U_22
_atom_site_aniso_U_33
_atom_site_aniso_U_23
_atom_site_aniso_U_13
_atom_site_aniso_U_12
C2 0.051(5) 0.057(6) 0.075(8) -0.002(5) 0.002(5) 0.000(4)
C3 0.045(5) 0.055(6) 0.094(10) 0.013(6) 0.008(5) -0.004(4)
C4 0.067(6) 0.068(7) 0.109(11) -0.021(7) 0.006(6) -0.021(5)
C5 0.065(8) 0.062(8) 0.160(18) 0.009(9) -0.018(10) -0.017(6)
C6 0.066(8) 0.088(10) 0.137(15) 0.034(11) -0.002(9) -0.015(7)
C10 0.052(5) 0.057(5) 0.041(6) -0.003(5) -0.007(4) 0.004(4)
C11 0.076(7) 0.092(10) 0.053(8) 0.013(6) 0.010(7) -0.003(6)
C12 0.052(5) 0.063(6) 0.065(8) 0.000(5) 0.001(5) -0.010(4)
C13 0.047(4) 0.058(5) 0.042(5) -0.004(4) -0.005(4) -0.005(4)
C15 0.038(5) 0.059(6) 0.064(7) 0.004(5) -0.006(4) 0.002(4)
C16 0.063(6) 0.054(5) 0.085(9) -0.022(6) 0.001(6) -0.003(5)
C17 0.051(6) 0.069(8) 0.119(12) -0.010(8) 0.003(7) -0.007(5)
C18 0.057(6) 0.069(7) 0.124(12) -0.004(7) -0.016(7) -0.021(5)
C19 0.066(6) 0.071(7) 0.101(10) 0.011(7) 0.004(6) -0.021(5)
C20 0.066(6) 0.072(6) 0.055(7) -0.002(5) 0.007(5) -0.018(5)
C24 0.094(10) 0.104(11) 0.112(13) -0.007(8) 0.045(10) 0.018(8)
C32 0.049(5) 0.060(6) 0.064(7) -0.014(5) -0.003(5) -0.001(4)
C33 0.041(5) 0.067(7) 0.098(10) -0.015(7) 0.018(6) -0.018(4)
C34 0.111(10) 0.118(12) 0.090(11) -0.007(9) 0.003(9) -0.063(10)
C35 0.089(9) 0.143(16) 0.133(17) -0.063(13) 0.006(10) -0.064(10)
C36 0.046(6) 0.066(7) 0.177(18) -0.009(9) 0.026(9) -0.019(5)
C40 0.055(5) 0.063(6) 0.038(7) -0.006(5) -0.008(4) 0.007(4)
C41 0.068(7) 0.065(7) 0.076(10) -0.007(6) 0.008(7) -0.012(5)
C42 0.046(5) 0.062(6) 0.065(7) -0.011(5) 0.001(5) -0.009(4)
C43 0.050(5) 0.054(6) 0.061(7) -0.009(5) -0.014(5) 0.000(4)
C45 0.040(4) 0.060(6) 0.064(7) -0.007(5) 0.001(4) -0.004(4)
C46 0.083(7) 0.098(10) 0.067(8) -0.009(7) 0.001(7) -0.036(7)
C47 0.078(8) 0.102(11) 0.085(10) -0.013(8) -0.005(7) -0.053(8)
C48 0.073(7) 0.076(7) 0.079(9) -0.004(7) -0.001(7) -0.023(6)
C49 0.059(6) 0.083(8) 0.085(9) 0.026(7) 0.002(6) -0.006(6)
C50 0.055(5) 0.075(7) 0.060(7) -0.006(5) -0.005(5) -0.006(5)
C54 0.081(8) 0.099(9) 0.094(11) -0.003(8) 0.044(8) 0.028(7)
Mo1 0.0562(6) 0.0604(6) 0.0522(8) -0.0017(5) -0.0026(4) -0.0117(3)
Mo2 0.0495(5) 0.0617(6) 0.0473(7) -0.0016(5) 0.0002(4) -0.0053(3)
N8 0.044(4) 0.063(5) 0.055(6) 0.000(4) 0.003(4) -0.008(3)
N9 0.045(4) 0.059(5) 0.057(6) 0.012(4) 0.011(4) -0.001(4)
N38 0.043(3) 0.054(4) 0.061(6) 0.007(4) 0.009(4) -0.005(3)
N39 0.049(4) 0.049(4) 0.057(6) 0.003(4) 0.007(4) -0.008(3)
O1 0.056(3) 0.077(5) 0.061(5) -0.011(4) 0.001(3) -0.011(3)
O7 0.072(5) 0.105(7) 0.110(8) 0.032(7) 0.002(5) -0.019(5)
O14 0.062(4) 0.088(6) 0.061(5) -0.001(4) 0.007(3) -0.015(4)
O21 0.086(5) 0.084(5) 0.060(6) 0.001(5) -0.007(4) -0.015(5)
O22 0.084(5) 0.070(5) 0.066(5) 0.007(4) -0.016(4) -0.007(4)
O23 0.062(4) 0.077(5) 0.076(6) 0.002(4) 0.018(4) -0.001(3)
O31 0.067(4) 0.084(5) 0.057(5) -0.013(4) 0.005(3) -0.013(4)
O37 0.055(4) 0.075(5) 0.091(7) -0.006(5) 0.011(4) -0.004(4)
O44 0.064(4) 0.080(5) 0.055(5) -0.002(4) 0.014(3) -0.006(4)
O51 0.085(5) 0.076(5) 0.055(5) -0.006(4) 0.002(4) -0.005(4)
O52 0.068(4) 0.081(5) 0.084(6) -0.005(5) -0.010(4) 0.010(4)
O53 0.066(4) 0.064(4) 0.069(5) 0.016(4) 0.018(3) 0.013(3)

loop_
_atom_type_symbol
_atom_type_description
_atom_type_scat_dispersion_real
_atom_type_scat_dispersion_imag
_atom_type_scat_source
C C 0.0181 0.0091 'International Tables Vol C Tables 4.2.6.8 and 6.1.1.4'
H H 0.0000 0.0000 'International Tables Vol C Tables 4.2.6.8 and 6.1.1.4'
Mo Mo -0.0483 2.7339 'International Tables Vol C Tables 4.2.6.8 and 6.1.1.4'
N N 0.0311 0.0180 'International Tables Vol C Tables 4.2.6.8 and 6.1.1.4'
O O 0.0492 0.0322 'International Tables Vol C Tables 4.2.6.8 and 6.1.1.4'

loop_
_geom_angle_atom_site_label_1
_geom_angle_atom_site_label_2
_geom_angle_atom_site_label_3
_geom_angle
_geom_angle_site_symmetry_1
_geom_angle_site_symmetry_3
N8 C2 O1 124.0(9) . .
N8 C2 C3 122.3(11) . .
O1 C2 C3 113.7(10) . .
O7 C3 C4 109.0(10) . .
O7 C3 C2 119.0(12) . .
C4 C3 C2 132.0(12) . .
C3 C4 C5 107.1(15) . .
C3 C4 H4 126.4 . .
C5 C4 H4 126.4 . .
C6 C5 C4 106.9(14) . .
C6 C5 H5 126.6 . .
C4 C5 H5 126.6 . .
C5 C6 O7 111.1(14) . .
C5 C6 H6 124.5 . .
O7 C6 H6 124.5 . .
N9 C10 C12 120.6(11) . .
N9 C10 C11 121.2(11) . .
C12 C10 C11 118.2(11) . .
C10 C11 H11A 109.5 . .
C10 C11 H11B 109.5 . .
H11A C11 H11B 109.5 . .
C10 C11 H11C 109.5 . .
H11A C11 H11C 109.5 . .
H11B C11 H11C 109.5 . .
C13 C12 C10 128.9(11) . .
C13 C12 H12 115.6 . .
C10 C12 H12 115.6 . .
C12 C13 O14 122.4(8) . .
C12 C13 C15 124.6(10) . .
O14 C13 C15 113.0(9) . .
C20 C15 C16 117.1(10) . .
C20 C15 C13 120.4(10) . .
C16 C15 C13 122.3(10) . .
C17 C16 C15 121.5(13) . .
C17 C16 H16 119.2 . .
C15 C16 H16 119.2 . .
C16 C17 C18 119.6(13) . .
C16 C17 H17 120.2 . .
C18 C17 H17 120.2 . .
C17 C18 C19 121.3(11) . .
C17 C18 H18 119.4 . .
C19 C18 H18 119.4 . .
C18 C19 C20 117.8(14) . .
C18 C19 H19 121.1 . .
C20 C19 H19 121.1 . .
C15 C20 C19 122.7(12) . .
C15 C20 H20 118.7 . .
C19 C20 H20 118.7 . .
O23 C24 H24A 109.5 . .
O23 C24 H24B 109.5 . .
H24A C24 H24B 109.5 . .
O23 C24 H24C 109.5 . .
H24A C24 H24C 109.5 . .
H24B C24 H24C 109.5 . .
N38 C32 O31 123.0(9) . .
N38 C32 C33 120.8(11) . .
O31 C32 C33 116.3(11) . .
C34 C33 O37 108.6(10) . .
C34 C33 C32 134.7(14) . .
O37 C33 C32 116.7(12) . .
C33 C34 C35 110.8(16) . .
C33 C34 H34 124.6 . .
C35 C34 H34 124.6 . .
C36 C35 C34 105.1(13) . .
C36 C35 H35 127.5 . .
C34 C35 H35 127.5 . .
C35 C36 O37 111.5(14) . .
C35 C36 H36 124.3 . .
O37 C36 H36 124.3 . .
N39 C40 C42 120.1(11) . .
N39 C40 C41 122.6(11) . .
C42 C40 C41 117.3(10) . .
C40 C41 H41A 109.5 . .
C40 C41 H41B 109.5 . .
H41A C41 H41B 109.5 . .
C40 C41 H41C 109.5 . .
H41A C41 H41C 109.5 . .
H41B C41 H41C 109.5 . .
C43 C42 C40 128.4(11) . .
C43 C42 H42 115.8 . .
C40 C42 H42 115.8 . .
C42 C43 O44 123.4(9) . .
C42 C43 C45 124.2(10) . .
O44 C43 C45 112.4(10) . .
C50 C45 C46 119.1(10) . .
C50 C45 C43 120.8(10) . .
C46 C45 C43 119.9(11) . .
C47 C46 C45 117.3(13) . .
C47 C46 H46 121.4 . .
C45 C46 H46 121.4 . .
C48 C47 C46 123.6(13) . .
C48 C47 H47 118.2 . .
C46 C47 H47 118.2 . .
C47 C48 C49 118.1(11) . .
C47 C48 H48 120.9 . .
C49 C48 H48 120.9 . .
C50 C49 C48 122.1(13) . .
C50 C49 H49 119.0 . .
C48 C49 H49 119.0 . .
C49 C50 C45 119.8(11) . .
C49 C50 H50 120.1 . .
C45 C50 H50 120.1 . .
O53 C54 H54A 109.5 . .
O53 C54 H54B 109.5 . .
H54A C54 H54B 109.5 . .
O53 C54 H54C 109.5 . .
H54A C54 H54C 109.5 . .
H54B C54 H54C 109.5 . .
O22 Mo1 O21 105.9(5) . .
O22 Mo1 O14 98.3(4) . .
O21 Mo1 O14 102.8(4) . .
O22 Mo1 O1 98.6(4) . .
O21 Mo1 O1 96.1(4) . .
O14 Mo1 O1 150.0(4) . .
O22 Mo1 N9 94.3(4) . .
O21 Mo1 N9 158.1(4) . .
O14 Mo1 N9 82.0(3) . .
O1 Mo1 N9 72.2(3) . .
O22 Mo1 O23 173.0(4) . .
O21 Mo1 O23 81.1(4) . .
O14 Mo1 O23 80.8(3) . .
O1 Mo1 O23 79.3(3) . .
N9 Mo1 O23 78.7(3) . .
O51 Mo2 O52 104.9(5) . .
O51 Mo2 O44 101.8(4) . .
O52 Mo2 O44 98.3(3) . .
O51 Mo2 O31 97.4(4) . .
O52 Mo2 O31 98.3(4) . .
O44 Mo2 O31 150.3(3) . .
O51 Mo2 N39 158.3(4) . .
O52 Mo2 N39 95.5(4) . .
O44 Mo2 N39 82.2(3) . .
O31 Mo2 N39 71.9(3) . .
O51 Mo2 O53 82.4(4) . .
O52 Mo2 O53 172.6(4) . .
O44 Mo2 O53 80.7(3) . .
O31 Mo2 O53 79.7(3) . .
N39 Mo2 O53 77.1(3) . .
C2 N8 N9 110.3(10) . .
C10 N9 N8 118.1(10) . .
C10 N9 Mo1 126.8(8) . .
N8 N9 Mo1 114.4(7) . .
C32 N38 N39 109.1(9) . .
C40 N39 N38 117.3(10) . .
C40 N39 Mo2 126.1(8) . .
N38 N39 Mo2 115.0(7) . .
C2 O1 Mo1 118.9(7) . .
C3 O7 C6 105.9(13) . .
C13 O14 Mo1 132.2(6) . .
C24 O23 Mo1 122.2(9) . .
C24 O23 H23 108.6 . .
Mo1 O23 H23 127.9 . .
C32 O31 Mo2 120.9(7) . .
C33 O37 C36 104.1(12) . .
C43 O44 Mo2 129.5(6) . .
C54 O53 Mo2 121.9(7) . .
C54 O53 H53 108.8 . .
Mo2 O53 H53 124.7 . .

loop_
_geom_bond_atom_site_label_1
_geom_bond_atom_site_label_2
_geom_bond_distance
_geom_bond_site_symmetry_2
C2 N8 1.286(15) .
C2 O1 1.331(15) .
C2 C3 1.436(14) .
C3 O7 1.335(16) .
C3 C4 1.370(18) .
C4 C5 1.391(19) .
C4 H4 0.9300 .
C5 C6 1.30(3) .
C5 H5 0.9300 .
C6 O7 1.387(17) .
C6 H6 0.9300 .
C10 N9 1.303(15) .
C10 C12 1.417(15) .
C10 C11 1.485(19) .
C11 H11A 0.9600 .
C11 H11B 0.9600 .
C11 H11C 0.9600 .
C12 C13 1.343(15) .
C12 H12 0.9300 .
C13 O14 1.355(13) .
C13 C15 1.451(13) .
C15 C20 1.374(15) .
C15 C16 1.417(16) .
C16 C17 1.356(15) .
C16 H16 0.9300 .
C17 C18 1.38(2) .
C17 H17 0.9300 .
C18 C19 1.39(2) .
C18 H18 0.9300 .
C19 C20 1.390(14) .
C19 H19 0.9300 .
C20 H20 0.9300 .
C24 O23 1.429(15) .
C24 H24A 0.9600 .
C24 H24B 0.9600 .
C24 H24C 0.9600 .
C32 N38 1.315(14) .
C32 O31 1.324(14) .
C32 C33 1.425(13) .
C33 C34 1.313(19) .
C33 O37 1.378(17) .
C34 C35 1.39(2) .
C34 H34 0.9300 .
C35 C36 1.31(3) .
C35 H35 0.9300 .
C36 O37 1.410(15) .
C36 H36 0.9300 .
C40 N39 1.301(14) .
C40 C42 1.440(16) .
C40 C41 1.51(2) .
C41 H41A 0.9600 .
C41 H41B 0.9600 .
C41 H41C 0.9600 .
C42 C43 1.328(16) .
C42 H42 0.9300 .
C43 O44 1.369(13) .
C43 C45 1.483(14) .
C45 C50 1.396(16) .
C45 C46 1.403(17) .
C46 C47 1.391(16) .
C46 H46 0.9300 .
C47 C48 1.33(2) .
C47 H47 0.9300 .
C48 C49 1.370(19) .
C48 H48 0.9300 .
C49 C50 1.353(15) .
C49 H49 0.9300 .
C50 H50 0.9300 .
C54 O53 1.428(13) .
C54 H54A 0.9600 .
C54 H54B 0.9600 .
C54 H54C 0.9600 .
Mo1 O22 1.673(8) .
Mo1 O21 1.679(10) .
Mo1 O14 1.946(7) .
Mo1 O1 2.028(7) .
Mo1 N9 2.254(10) .
Mo1 O23 2.350(8) .
Mo2 O51 1.680(9) .
Mo2 O52 1.687(8) .
Mo2 O44 1.949(7) .
Mo2 O31 2.007(7) .
Mo2 N39 2.257(10) .
Mo2 O53 2.359(8) .
N8 N9 1.411(12) .
N38 N39 1.421(10) .
O23 H23 0.8510 .
O53 H53 0.8183 .

loop_
_geom_hbond_atom_site_label_D
_geom_hbond_atom_site_label_H
_geom_hbond_atom_site_label_A
_geom_hbond_distance_DH
_geom_hbond_distance_HA
_geom_hbond_distance_DA
_geom_hbond_angle_DHA
_geom_hbond_site_symmetry_A
O23 H23 N38 0.85 2.01 2.856(14) 169.9 .
O53 H53 N8 0.82 2.02 2.833(12) 171.4 .
